data_4510564
loop_
_publ_author_name
'Sang, Xiaojing'
'Li, Jiansheng'
'Zhang, Lancui'
'Wang, Zanjiao'
'Chen, Weilin'
'Zhu, Zaiming'
'Su, Zhongmin'
'Wang, Enbo'

_publ_section_title
;
 A Novel Carboxyethyltin Functionalized Sandwich-type Germanotungstate:
 Synthesis, Crystal Structure, Photosensitivity, and Application in
 Dye-Sensitized Solar Cells.
;
_journal_issue 10
_journal_name_full 'ACS applied materials &amp; interfaces'
_journal_page_first 7876
_journal_page_last 7884
_journal_paper_doi 10.1021/am501192f
_journal_volume 6
_journal_year 2014
_chemical_formula_moiety 'C16 H70 Ge2 Mn2 N30 O72 Sn2 W18,8H2O'
_chemical_formula_sum 'C16 H86 Ge2 Mn2 N30 O80 Sn2 W18'
_chemical_formula_weight 5780.79
_chemical_name_systematic
; 
 ? 
;
_space_group_IT_number 14
_symmetry_cell_setting monoclinic
_symmetry_space_group_name_Hall '-P 2ybc'
_symmetry_space_group_name_H-M 'P 1 21/c 1'
_atom_sites_solution_hydrogens geom
_atom_sites_solution_primary direct
_atom_sites_solution_secondary difmap
_audit_creation_method SHELXL-97
_cell_angle_alpha 90.00
_cell_angle_beta 115.658(9)
_cell_angle_gamma 90.00
_cell_formula_units_Z 2
_cell_length_a 12.208(3)
_cell_length_b 17.737(4)
_cell_length_c 24.861(5)
_cell_measurement_reflns_used 1809
_cell_measurement_temperature 298(2)
_cell_measurement_theta_max 25.59
_cell_measurement_theta_min 2.27
_cell_volume 4852.4(19)
_computing_cell_refinement 'SMART (Bruker, 2005)'
_computing_data_collection 'SMART (Bruker, 2005)'
_computing_data_reduction SAINT
_computing_molecular_graphics 'SHELXTL (Sheldrick, 1997a)'
_computing_publication_material SHELXTL
_computing_structure_refinement 'SHELXL-97 (Sheldrick, 1997b)'
_computing_structure_solution 'SHELXS-97 (Sheldrick, 1997b)'
_diffrn_ambient_temperature 298(2)
_diffrn_measured_fraction_theta_full 0.999
_diffrn_measured_fraction_theta_max 0.999
_diffrn_measurement_device_type 'CCD area detector'
_diffrn_measurement_method 'phi and omega scans'
_diffrn_radiation_monochromator graphite
_diffrn_radiation_source 'fine-focus sealed tube'
_diffrn_radiation_type MoK\a
_diffrn_radiation_wavelength 0.71073
_diffrn_reflns_av_R_equivalents 0.1107
_diffrn_reflns_av_sigmaI/netI 0.1405
_diffrn_reflns_limit_h_max 14
_diffrn_reflns_limit_h_min -14
_diffrn_reflns_limit_k_max 20
_diffrn_reflns_limit_k_min -21
_diffrn_reflns_limit_l_max 29
_diffrn_reflns_limit_l_min -18
_diffrn_reflns_number 23694
_diffrn_reflns_theta_full 25.00
_diffrn_reflns_theta_max 25.00
_diffrn_reflns_theta_min 1.85
_exptl_absorpt_coefficient_mu 22.720
_exptl_absorpt_correction_T_max 0.3378
_exptl_absorpt_correction_T_min 0.1468
_exptl_absorpt_correction_type multi-scan
_exptl_absorpt_process_details '(SADABS; Sheldrick, 2003)'
_exptl_crystal_colour yellow
_exptl_crystal_density_diffrn 3.956
_exptl_crystal_density_method 'not measured'
_exptl_crystal_description block
_exptl_crystal_F_000 5154
_exptl_crystal_size_max 0.14
_exptl_crystal_size_mid 0.07
_exptl_crystal_size_min 0.06
_refine_diff_density_max 2.514
_refine_diff_density_min -3.027
_refine_diff_density_rms 0.474
_refine_ls_extinction_method none
_refine_ls_goodness_of_fit_ref 0.986
_refine_ls_hydrogen_treatment constr
_refine_ls_matrix_type full
_refine_ls_number_parameters 656
_refine_ls_number_reflns 8538
_refine_ls_number_restraints 68
_refine_ls_restrained_S_all 0.984
_refine_ls_R_factor_all 0.1199
_refine_ls_R_factor_gt 0.0574
_refine_ls_shift/su_max 0.001
_refine_ls_shift/su_mean 0.000
_refine_ls_structure_factor_coef Fsqd
_refine_ls_weighting_details 'calc w=1/[\s^2^(Fo^2^)+(0.0440P)^2^+0.0000P] where P=(Fo^2^+2Fc^2^)/3'
_refine_ls_weighting_scheme calc
_refine_ls_wR_factor_gt 0.1125
_refine_ls_wR_factor_ref 0.1410
_reflns_number_gt 4967
_reflns_number_total 8538
_reflns_threshold_expression >2sigma(I)
_cod_data_source_file am501192f_si_002.cif
_cod_data_source_block 1
_cod_depositor_comments
;
The following automatic conversions were performed:

'_exptl_absorpt_correction_type' value 'Multi-scan' changed to
'multi-scan' according to
/usr/data/users/saulius/crontab/automatic-downloads/rss-feeds/ACS/lib/dictionaries/cif_core.dic
dictionary named 'cif_core.dic' version 2.4.2 from 2011-04-26.

Automatic conversion script
Id: cif_fix_values 2281 2013-09-26 08:29:07Z andrius 

 Adding full bibliography for 4510564.cif.
;
_cod_original_sg_symbol_H-M P21/c
_cod_database_code 4510564

loop_
_symmetry_equiv_pos_as_xyz
'x, y, z'
'-x, y+1/2, -z+1/2'
'-x, -y, -z'
'x, -y-1/2, z-1/2'

loop_
_atom_site_label
_atom_site_type_symbol
_atom_site_fract_x
_atom_site_fract_y
_atom_site_fract_z
_atom_site_U_iso_or_equiv
_atom_site_adp_type
_atom_site_occupancy
_atom_site_symmetry_multiplicity
_atom_site_calc_flag
_atom_site_refinement_flags
W1 W 1.02448(8) 0.40734(6) 0.30252(5) 0.0234(3) Uani 1 1 d .
W2 W 1.27632(7) 0.34265(5) 0.57239(5) 0.0225(3) Uani 1 1 d .
W3 W 1.23951(8) 0.21581(6) 0.46389(5) 0.0253(3) Uani 1 1 d .
W4 W 0.93629(8) 0.16312(6) 0.45362(5) 0.0269(3) Uani 1 1 d .
W5 W 0.97083(8) 0.28771(5) 0.56303(5) 0.0234(3) Uani 1 1 d .
W6 W 1.29906(8) 0.40089(5) 0.44801(5) 0.0233(3) Uani 1 1 d .
W7 W 0.72301(8) 0.29892(6) 0.43064(5) 0.0257(3) Uani 1 1 d .
W8 W 0.75295(8) 0.35723(6) 0.29462(5) 0.0245(3) Uani 1 1 d .
W9 W 0.96750(8) 0.22439(6) 0.31796(5) 0.0254(3) Uani 1 1 d .
Sn1 Sn 0.88837(12) 0.53529(9) 0.37451(8) 0.0217(4) Uani 1 1 d .
Ge1 Ge 1.00345(18) 0.36117(13) 0.43578(11) 0.0183(6) Uani 1 1 d .
Mn1 Mn 1.1421(3) 0.52498(19) 0.50369(16) 0.0220(9) Uani 1 1 d .
O1 O 0.9753(11) 0.4561(7) 0.4459(7) 0.021(4) Uani 1 1 d U
O2 O 1.2343(12) 0.4875(9) 0.4538(8) 0.032(4) Uani 1 1 d .
O3 O 0.7135(12) 0.3037(8) 0.3519(8) 0.031(4) Uani 1 1 d .
O4 O 0.7346(11) 0.3979(8) 0.4421(7) 0.023(4) Uani 1 1 d .
O5 O 1.4270(12) 0.4286(9) 0.4404(7) 0.031(4) Uani 1 1 d .
O6 O 0.9160(13) 0.1814(8) 0.3735(8) 0.031(4) Uani 1 1 d .
O7 O 1.1583(10) 0.3396(7) 0.4708(6) 0.016(3) Uani 1 1 d U
O8 O 0.9248(13) 0.0687(9) 0.4540(7) 0.035(4) Uani 1 1 d .
O9 O 1.1844(12) 0.3883(8) 0.3663(7) 0.029(4) Uani 1 1 d .
O10 O 1.1304(11) 0.2201(8) 0.3798(7) 0.026(4) Uani 1 1 d .
O11 O 1.1391(13) 0.2975(8) 0.5781(7) 0.029(4) Uani 1 1 d .
O12 O 0.8051(12) 0.2606(8) 0.2736(7) 0.026(4) Uani 1 1 d .
O13 O 0.9727(12) 0.1847(9) 0.5371(8) 0.032(4) Uani 1 1 d .
O14 O 1.3204(13) 0.1345(9) 0.4690(8) 0.041(5) Uani 1 1 d .
O15 O 0.7966(13) 0.2840(8) 0.5179(7) 0.030(4) Uani 1 1 d U
O16 O 0.9309(12) 0.2986(8) 0.4645(7) 0.022(4) Uani 1 1 d .
O17 O 1.1050(12) 0.1772(7) 0.4768(8) 0.025(4) Uani 1 1 d .
O18 O 1.3087(11) 0.2444(8) 0.5462(7) 0.023(4) Uani 1 1 d .
O19 O 1.0039(12) 0.4886(8) 0.3411(7) 0.031(4) Uani 1 1 d .
O20 O 0.6108(12) 0.3629(9) 0.2340(8) 0.039(5) Uani 1 1 d .
O21 O 0.9647(12) 0.1470(8) 0.2764(8) 0.031(4) Uani 1 1 d .
O22 O 0.9543(11) 0.3418(8) 0.3598(7) 0.019(3) Uani 1 1 d U
O23 O 0.7762(12) 0.1909(8) 0.4311(7) 0.026(4) Uani 1 1 d .
O24 O 0.9683(12) 0.3932(9) 0.5669(7) 0.028(4) Uani 1 1 d .
O25 O 0.7656(11) 0.4474(8) 0.3334(7) 0.024(4) Uani 1 1 d .
O26 O 0.5764(13) 0.2795(9) 0.4147(8) 0.037(5) Uani 1 1 d .
O27 O 1.2031(12) 0.4381(8) 0.5720(7) 0.026(4) Uani 1 1 d U
O28 O 1.3694(11) 0.3861(8) 0.5361(7) 0.020(4) Uani 1 1 d .
O29 O 1.0259(12) 0.2990(8) 0.2816(8) 0.028(4) Uani 1 1 d .
O30 O 0.9813(11) 0.2625(8) 0.6315(7) 0.022(4) Uani 1 1 d .
O31 O 1.0610(13) 0.4459(9) 0.2496(7) 0.031(4) Uani 1 1 d U
O32 O 1.3353(12) 0.2901(8) 0.4497(7) 0.027(4) Uani 1 1 d .
O33 O 1.3872(13) 0.3376(9) 0.6445(8) 0.037(5) Uani 1 1 d .
O34 O 0.8493(11) 0.3982(8) 0.2552(7) 0.022(4) Uani 1 1 d .
O35 O 0.567(2) 0.5957(14) 0.2030(13) 0.100(9) Uani 1 1 d U
O36 O 0.653(2) 0.5824(19) 0.1412(11) 0.121(11) Uani 1 1 d .
N1 N 0.2111(16) 0.3005(13) 0.2299(11) 0.058(8) Uani 1 1 d .
H1C H 0.2053 0.3129 0.1954 0.069 Uiso 1 1 calc R
H1D H 0.1467 0.2967 0.2357 0.069 Uiso 1 1 calc R
N2 N 0.4202(18) 0.2919(14) 0.2683(12) 0.072(9) Uani 1 1 d .
H2C H 0.4181 0.3042 0.2344 0.086 Uiso 1 1 calc R
H2D H 0.4887 0.2828 0.2982 0.086 Uiso 1 1 calc R
N3 N 0.3200(17) 0.2721(11) 0.3278(10) 0.040(6) Uani 1 1 d .
H3A H 0.3879 0.2655 0.3587 0.048 Uiso 1 1 calc R
H3B H 0.2527 0.2691 0.3309 0.048 Uiso 1 1 calc R
N4 N 0.3278(15) 0.4677(12) 0.3007(11) 0.048(7) Uani 1 1 d D
H4A H 0.2641 0.4756 0.2680 0.058 Uiso 1 1 calc R
H4B H 0.3204 0.4527 0.3319 0.058 Uiso 1 1 calc R
N5 N 0.5290(19) 0.4671(12) 0.3586(11) 0.057(7) Uani 1 1 d U
H5A H 0.6025 0.4749 0.3640 0.068 Uiso 1 1 calc R
H5B H 0.5145 0.4524 0.3879 0.068 Uiso 1 1 calc R
N6 N 0.461(3) 0.4994(15) 0.2628(14) 0.083(9) Uani 1 1 d U
H6A H 0.4051 0.5091 0.2279 0.099 Uiso 1 1 calc R
H6B H 0.5365 0.5044 0.2699 0.099 Uiso 1 1 calc R
N7 N 0.7530(18) 0.3214(11) 0.1327(10) 0.046(6) Uani 1 1 d .
H7A H 0.7729 0.3425 0.1668 0.055 Uiso 1 1 calc R
H7B H 0.8086 0.3066 0.1225 0.055 Uiso 1 1 calc R
N8 N 0.607(2) 0.2770(14) 0.0450(12) 0.069(9) Uani 1 1 d .
H8A H 0.6621 0.2603 0.0350 0.083 Uiso 1 1 calc R
H8B H 0.5317 0.2710 0.0214 0.083 Uiso 1 1 calc R
N9 N 0.5498(19) 0.3329(14) 0.1089(11) 0.063(8) Uani 1 1 d .
H9A H 0.5651 0.3543 0.1424 0.075 Uiso 1 1 calc R
H9B H 0.4758 0.3254 0.0834 0.075 Uiso 1 1 calc R
N10 N 0.6540(18) 0.1547(11) 0.1664(12) 0.052(7) Uani 1 1 d .
H10A H 0.5767 0.1605 0.1530 0.062 Uiso 1 1 calc R
H10B H 0.7016 0.1712 0.2013 0.062 Uiso 1 1 calc R
N11 N 0.8171(15) 0.1092(11) 0.1556(9) 0.036(6) Uani 1 1 d .
H11A H 0.8650 0.1236 0.1912 0.043 Uiso 1 1 calc R
H11B H 0.8461 0.0869 0.1339 0.043 Uiso 1 1 calc R
N12 N 0.6237(16) 0.0969(10) 0.0812(11) 0.044(7) Uani 1 1 d .
H12A H 0.5466 0.1032 0.0684 0.053 Uiso 1 1 calc R
H12B H 0.6519 0.0745 0.0592 0.053 Uiso 1 1 calc R
N13 N 0.826(2) 0.4898(15) 0.0388(11) 0.075(9) Uani 1 1 d .
H13A H 0.7686 0.5227 0.0263 0.090 Uiso 1 1 calc R
H13B H 0.8379 0.4616 0.0137 0.090 Uiso 1 1 calc R
N14 N 0.882(2) 0.5236(13) 0.1364(10) 0.060(8) Uani 1 1 d .
H14A H 0.8255 0.5572 0.1260 0.072 Uiso 1 1 calc R
H14B H 0.9293 0.5168 0.1735 0.072 Uiso 1 1 calc R
N15 N 0.987(2) 0.4333(12) 0.1149(10) 0.056(7) Uani 1 1 d .
H15A H 1.0009 0.4065 0.0897 0.068 Uiso 1 1 calc R
H15B H 1.0326 0.4285 0.1525 0.068 Uiso 1 1 calc R
C1 C 0.798(2) 0.6093(14) 0.3024(12) 0.041(7) Uani 1 1 d U
H1A H 0.7184 0.6201 0.2999 0.049 Uiso 1 1 calc R
H1B H 0.8431 0.6564 0.3108 0.049 Uiso 1 1 calc R
C2 C 0.7835(19) 0.5804(13) 0.2420(11) 0.033(7) Uani 1 1 d D
H2A H 0.8103 0.5283 0.2464 0.040 Uiso 1 1 calc R
H2B H 0.8363 0.6093 0.2298 0.040 Uiso 1 1 calc R
C3 C 0.653(2) 0.585(2) 0.1925(14) 0.064(10) Uani 1 1 d D
C4 C 0.319(3) 0.2871(14) 0.2744(12) 0.037(7) Uani 1 1 d .
C5 C 0.4343(18) 0.4782(16) 0.3031(14) 0.046(8) Uani 1 1 d D
C6 C 0.640(3) 0.3118(17) 0.0965(16) 0.056(9) Uani 1 1 d U
C7 C 0.698(2) 0.1215(14) 0.1343(13) 0.031(6) Uani 1 1 d .
C8 C 0.895(3) 0.4826(15) 0.0957(17) 0.052(9) Uani 1 1 d .
O1W O 0.261(2) 0.3545(14) 0.1334(13) 0.109(9) Uiso 1 1 d .
O2W O 0.786(3) 0.029(2) 0.326(2) 0.203(17) Uiso 1 1 d .
O3W O 0.639(3) 0.148(2) 0.2902(19) 0.182(15) Uiso 1 1 d .
O4W O 0.584(3) 0.0928(19) 0.4414(18) 0.171(14) Uiso 1 1 d .

loop_
_atom_site_aniso_label
_atom_site_aniso_U_11
_atom_site_aniso_U_22
_atom_site_aniso_U_33
_atom_site_aniso_U_23
_atom_site_aniso_U_13
_atom_site_aniso_U_12
W1 0.0191(5) 0.0338(6) 0.0167(6) 0.0002(5) 0.0072(5) -0.0006(4)
W2 0.0153(4) 0.0335(6) 0.0152(6) 0.0014(5) 0.0032(4) 0.0027(4)
W3 0.0209(5) 0.0333(6) 0.0200(6) -0.0012(5) 0.0073(5) 0.0022(4)
W4 0.0255(5) 0.0318(6) 0.0224(7) 0.0004(6) 0.0093(5) -0.0027(4)
W5 0.0204(5) 0.0312(6) 0.0172(6) 0.0014(5) 0.0068(5) -0.0018(4)
W6 0.0160(4) 0.0340(6) 0.0194(6) 0.0015(5) 0.0071(5) 0.0003(4)
W7 0.0172(5) 0.0379(6) 0.0213(6) 0.0000(6) 0.0075(5) -0.0032(4)
W8 0.0157(5) 0.0375(6) 0.0162(6) -0.0036(5) 0.0030(5) -0.0021(4)
W9 0.0220(5) 0.0345(6) 0.0174(6) -0.0024(5) 0.0063(5) -0.0006(4)
Sn1 0.0164(7) 0.0318(9) 0.0140(10) 0.0005(8) 0.0039(7) 0.0006(7)
Ge1 0.0142(11) 0.0289(14) 0.0118(14) 0.0007(13) 0.0056(11) -0.0002(10)
Mn1 0.0192(17) 0.028(2) 0.014(2) 0.0005(18) 0.0035(17) -0.0010(15)
O1 0.020(6) 0.021(7) 0.018(7) -0.008(6) 0.006(6) 0.010(5)
O2 0.018(8) 0.043(10) 0.039(12) -0.003(10) 0.016(8) -0.012(7)
O3 0.019(8) 0.038(10) 0.030(12) -0.007(9) 0.005(8) -0.006(7)
O4 0.019(7) 0.036(9) 0.017(10) 0.007(9) 0.011(8) 0.002(7)
O5 0.020(8) 0.055(11) 0.017(10) -0.007(9) 0.007(8) -0.008(7)
O6 0.045(10) 0.019(8) 0.031(12) 0.003(9) 0.019(9) 0.001(7)
O7 0.012(6) 0.022(7) 0.009(7) -0.001(6) -0.001(5) 0.005(5)
O8 0.044(10) 0.042(10) 0.025(11) -0.007(9) 0.021(9) -0.017(8)
O9 0.022(8) 0.037(9) 0.022(11) 0.004(9) 0.005(8) 0.000(7)
O10 0.014(7) 0.031(9) 0.017(10) -0.003(9) -0.009(7) 0.006(6)
O11 0.035(9) 0.039(10) 0.023(10) 0.009(9) 0.023(8) 0.008(7)
O12 0.023(8) 0.036(9) 0.011(9) 0.003(9) 0.001(7) -0.003(7)
O13 0.025(8) 0.046(10) 0.036(12) 0.000(10) 0.025(9) 0.001(7)
O14 0.026(9) 0.055(12) 0.035(12) -0.004(11) 0.006(9) -0.004(8)
O15 0.031(7) 0.041(8) 0.028(8) 0.002(7) 0.022(6) -0.006(6)
O16 0.023(8) 0.029(9) 0.019(10) 0.004(8) 0.014(8) -0.002(7)
O17 0.026(8) 0.018(8) 0.040(11) 0.000(8) 0.022(8) 0.005(6)
O18 0.013(7) 0.045(10) 0.018(10) -0.008(9) 0.012(7) -0.002(7)
O19 0.023(8) 0.039(10) 0.026(11) -0.013(9) 0.007(8) -0.009(7)
O20 0.022(8) 0.058(12) 0.026(11) 0.007(10) 0.000(8) -0.006(8)
O21 0.032(9) 0.033(10) 0.031(11) -0.014(9) 0.018(9) 0.000(7)
O22 0.022(6) 0.031(7) 0.012(7) 0.005(6) 0.014(6) -0.002(5)
O23 0.025(8) 0.031(9) 0.019(10) -0.003(8) 0.007(8) -0.006(7)
O24 0.023(8) 0.048(10) 0.018(10) 0.006(9) 0.015(8) 0.003(7)
O25 0.013(7) 0.038(9) 0.010(9) 0.005(8) -0.005(7) 0.005(7)
O26 0.030(9) 0.046(11) 0.038(12) 0.017(10) 0.018(9) -0.001(8)
O27 0.024(6) 0.028(7) 0.019(8) 0.007(7) 0.003(6) 0.006(5)
O28 0.018(7) 0.027(8) 0.018(10) 0.005(8) 0.010(7) -0.002(6)
O29 0.025(8) 0.030(9) 0.033(11) 0.005(9) 0.017(8) 0.004(7)
O30 0.019(7) 0.031(9) 0.018(10) 0.015(8) 0.009(7) 0.014(7)
O31 0.031(7) 0.046(8) 0.022(8) 0.007(7) 0.018(6) -0.001(6)
O32 0.020(8) 0.033(9) 0.026(11) 0.015(9) 0.007(8) 0.004(7)
O33 0.033(9) 0.056(11) 0.027(11) -0.008(10) 0.016(9) 0.000(8)
O34 0.023(8) 0.023(8) 0.017(10) -0.010(8) 0.005(8) 0.001(6)
O35 0.088(11) 0.115(12) 0.099(12) 0.009(9) 0.042(9) 0.008(9)
O36 0.086(18) 0.22(4) 0.035(17) 0.00(2) 0.011(15) 0.028(19)
N1 0.016(11) 0.11(2) 0.032(16) -0.042(16) -0.006(11) 0.001(12)
N2 0.020(12) 0.14(3) 0.07(2) -0.02(2) 0.026(13) -0.009(13)
N3 0.027(11) 0.050(14) 0.025(15) -0.027(13) -0.005(11) 0.006(10)
N4 0.022(11) 0.084(18) 0.042(16) -0.026(15) 0.016(11) -0.006(11)
N5 0.053(9) 0.064(10) 0.048(11) 0.005(9) 0.016(8) 0.006(8)
N6 0.090(12) 0.097(13) 0.074(13) 0.007(9) 0.047(9) -0.006(9)
N7 0.047(13) 0.053(15) 0.030(15) -0.025(13) 0.010(12) -0.005(11)
N8 0.038(13) 0.11(2) 0.06(2) -0.045(19) 0.026(14) -0.004(14)
N9 0.046(14) 0.11(2) 0.032(16) -0.011(17) 0.015(13) 0.033(14)
N10 0.029(12) 0.050(15) 0.06(2) -0.019(15) 0.002(13) 0.003(10)
N11 0.017(10) 0.064(15) 0.015(13) -0.018(12) -0.004(10) -0.010(10)
N12 0.025(11) 0.041(13) 0.07(2) -0.014(14) 0.024(13) 0.010(10)
N13 0.12(2) 0.09(2) 0.009(15) -0.003(16) 0.018(16) 0.018(18)
N14 0.071(16) 0.059(16) 0.018(15) -0.011(14) -0.010(13) 0.033(13)
N15 0.081(17) 0.068(17) 0.016(14) 0.003(14) 0.017(14) 0.034(14)
C1 0.047(10) 0.041(10) 0.036(11) 0.002(9) 0.020(8) 0.009(8)
C2 0.038(14) 0.036(15) 0.034(18) 0.020(14) 0.023(14) 0.012(12)
C3 0.07(2) 0.09(3) 0.04(2) -0.01(2) 0.02(2) -0.012(19)
C4 0.062(19) 0.028(15) 0.019(17) -0.019(14) 0.015(16) -0.015(13)
C5 0.035(15) 0.07(2) 0.030(19) -0.005(18) 0.012(15) -0.003(14)
C6 0.056(11) 0.064(12) 0.050(12) -0.006(9) 0.023(9) 0.007(9)
C7 0.038(15) 0.035(16) 0.025(17) -0.008(14) 0.017(15) 0.004(12)
C8 0.07(2) 0.029(16) 0.07(3) -0.023(19) 0.04(2) 0.009(15)

loop_
_atom_type_symbol
_atom_type_description
_atom_type_scat_dispersion_real
_atom_type_scat_dispersion_imag
_atom_type_scat_source
C C 0.0033 0.0016 'International Tables Vol C Tables 4.2.6.8 and 6.1.1.4'
H H 0.0000 0.0000 'International Tables Vol C Tables 4.2.6.8 and 6.1.1.4'
Ge Ge 0.1547 1.8001 'International Tables Vol C Tables 4.2.6.8 and 6.1.1.4'
Mn Mn 0.3368 0.7283 'International Tables Vol C Tables 4.2.6.8 and 6.1.1.4'
N N 0.0061 0.0033 'International Tables Vol C Tables 4.2.6.8 and 6.1.1.4'
O O 0.0106 0.0060 'International Tables Vol C Tables 4.2.6.8 and 6.1.1.4'
Sn Sn -0.6537 1.4246 'International Tables Vol C Tables 4.2.6.8 and 6.1.1.4'
W W -0.8490 6.8722 'International Tables Vol C Tables 4.2.6.8 and 6.1.1.4'

loop_
_geom_angle_atom_site_label_1
_geom_angle_atom_site_label_2
_geom_angle_atom_site_label_3
_geom_angle
_geom_angle_site_symmetry_1
_geom_angle_site_symmetry_3
O31 W1 O19 103.5(7) . .
O31 W1 O9 101.2(7) . .
O19 W1 O9 91.5(6) . .
O31 W1 O34 98.8(7) . .
O19 W1 O34 91.0(6) . .
O9 W1 O34 158.6(7) . .
O31 W1 O29 98.7(7) . .
O19 W1 O29 157.8(7) . .
O9 W1 O29 85.7(6) . .
O34 W1 O29 83.9(6) . .
O31 W1 O22 169.7(6) . .
O19 W1 O22 84.2(6) . .
O9 W1 O22 85.3(6) . .
O34 W1 O22 73.9(6) . .
O29 W1 O22 73.6(6) . .
O33 W2 O28 98.9(7) . .
O33 W2 O27 101.9(7) . .
O28 W2 O27 90.8(6) . .
O33 W2 O11 102.7(7) . .
O28 W2 O11 158.3(7) . .
O27 W2 O11 87.0(6) . .
O33 W2 O18 96.8(7) . .
O28 W2 O18 87.4(6) . .
O27 W2 O18 161.2(6) . .
O11 W2 O18 87.8(6) . .
O33 W2 O7 168.2(6) . .
O28 W2 O7 72.9(5) . .
O27 W2 O7 86.9(6) . .
O11 W2 O7 85.4(6) . .
O18 W2 O7 74.6(5) . .
O14 W3 O32 102.5(7) . .
O14 W3 O18 99.7(7) . .
O32 W3 O18 89.6(7) . .
O14 W3 O17 101.1(7) . .
O32 W3 O17 156.4(6) . .
O18 W3 O17 85.9(6) . .
O14 W3 O10 102.6(7) . .
O32 W3 O10 87.9(7) . .
O18 W3 O10 157.6(6) . .
O17 W3 O10 87.5(7) . .
O14 W3 O7 169.8(6) . .
O32 W3 O7 71.9(5) . .
O18 W3 O7 72.1(5) . .
O17 W3 O7 84.7(5) . .
O10 W3 O7 86.0(5) . .
O8 W4 O23 100.8(7) . .
O8 W4 O17 102.2(6) . .
O23 W4 O17 157.0(6) . .
O8 W4 O6 101.6(7) . .
O23 W4 O6 89.8(7) . .
O17 W4 O6 85.9(7) . .
O8 W4 O13 99.8(7) . .
O23 W4 O13 89.6(6) . .
O17 W4 O13 86.2(6) . .
O6 W4 O13 158.4(6) . .
O8 W4 O16 168.9(6) . .
O23 W4 O16 72.2(5) . .
O17 W4 O16 85.1(5) . .
O6 W4 O16 87.2(6) . .
O13 W4 O16 72.1(6) . .
O30 W5 O24 101.8(7) . .
O30 W5 O15 99.1(7) . .
O24 W5 O15 91.5(6) . .
O30 W5 O11 102.5(6) . .
O24 W5 O11 86.6(6) . .
O15 W5 O11 158.3(7) . .
O30 W5 O13 94.5(7) . .
O24 W5 O13 163.6(7) . .
O15 W5 O13 86.7(6) . .
O11 W5 O13 89.1(6) . .
O30 W5 O16 167.6(6) . .
O24 W5 O16 88.3(6) . .
O15 W5 O16 73.2(6) . .
O11 W5 O16 85.2(6) . .
O13 W5 O16 75.6(6) . .
O5 W6 O2 102.7(7) . .
O5 W6 O9 101.4(7) . .
O2 W6 O9 92.3(7) . .
O5 W6 O28 100.3(6) . .
O2 W6 O28 91.2(7) . .
O9 W6 O28 156.7(6) . .
O5 W6 O32 94.5(7) . .
O2 W6 O32 162.3(6) . .
O9 W6 O32 87.8(6) . .
O28 W6 O32 82.0(6) . .
O5 W6 O7 165.9(6) . .
O2 W6 O7 89.0(6) . .
O9 W6 O7 85.7(6) . .
O28 W6 O7 71.3(5) . .
O32 W6 O7 73.4(5) . .
O26 W7 O4 104.0(7) . .
O26 W7 O3 100.3(7) . .
O4 W7 O3 94.9(7) . .
O26 W7 O15 99.3(7) . .
O4 W7 O15 89.4(7) . .
O3 W7 O15 158.2(6) . .
O26 W7 O23 96.5(7) . .
O4 W7 O23 159.0(6) . .
O3 W7 O23 85.7(7) . .
O15 W7 O23 82.8(6) . .
O26 W7 O16 166.3(6) . .
O4 W7 O16 86.9(5) . .
O3 W7 O16 86.7(6) . .
O15 W7 O16 72.1(6) . .
O23 W7 O16 72.2(5) . .
O20 W8 O25 103.3(7) . .
O20 W8 O3 101.1(7) . .
O25 W8 O3 91.8(7) . .
O20 W8 O34 97.8(7) . .
O25 W8 O34 90.4(6) . .
O3 W8 O34 160.0(6) . .
O20 W8 O12 97.8(7) . .
O25 W8 O12 158.3(6) . .
O3 W8 O12 88.9(6) . .
O34 W8 O12 81.9(6) . .
O20 W8 O22 167.8(7) . .
O25 W8 O22 85.0(5) . .
O3 W8 O22 87.4(5) . .
O34 W8 O22 73.0(5) . .
O12 W8 O22 73.4(5) . .
O21 W9 O6 101.0(7) . .
O21 W9 O29 100.7(7) . .
O6 W9 O29 158.3(7) . .
O21 W9 O12 100.2(7) . .
O6 W9 O12 88.1(6) . .
O29 W9 O12 90.1(6) . .
O21 W9 O10 101.2(7) . .
O6 W9 O10 87.5(7) . .
O29 W9 O10 86.4(6) . .
O12 W9 O10 158.6(6) . .
O21 W9 O22 170.3(7) . .
O6 W9 O22 85.8(6) . .
O29 W9 O22 73.0(6) . .
O12 W9 O22 73.0(6) . .
O10 W9 O22 85.8(5) . .
O19 Sn1 O25 88.5(6) . .
O19 Sn1 C1 95.9(9) . .
O25 Sn1 C1 92.8(8) . .
O19 Sn1 O27 164.3(6) . 3_766
O25 Sn1 O27 90.7(6) . 3_766
C1 Sn1 O27 99.9(8) . 3_766
O19 Sn1 O24 90.7(5) . 3_766
O25 Sn1 O24 166.7(6) . 3_766
C1 Sn1 O24 100.5(8) . 3_766
O27 Sn1 O24 86.5(6) 3_766 3_766
O19 Sn1 O1 83.8(6) . .
O25 Sn1 O1 84.8(5) . .
C1 Sn1 O1 177.6(8) . .
O27 Sn1 O1 80.5(5) 3_766 .
O24 Sn1 O1 81.9(5) 3_766 .
O7 Ge1 O22 106.6(7) . .
O7 Ge1 O16 106.7(7) . .
O22 Ge1 O16 108.5(7) . .
O7 Ge1 O1 112.0(6) . .
O22 Ge1 O1 110.2(7) . .
O16 Ge1 O1 112.6(7) . .
O4 Mn1 O2 99.8(6) 3_766 .
O4 Mn1 O27 93.1(6) 3_766 .
O2 Mn1 O27 98.4(6) . .
O4 Mn1 O24 96.0(6) 3_766 3_766
O2 Mn1 O24 92.1(6) . 3_766
O27 Mn1 O24 164.7(5) . 3_766
O4 Mn1 O1 167.6(5) 3_766 .
O2 Mn1 O1 91.1(5) . .
O27 Mn1 O1 91.3(5) . .
O24 Mn1 O1 77.4(5) 3_766 .
O4 Mn1 O1 89.9(5) 3_766 3_766
O2 Mn1 O1 169.3(5) . 3_766
O27 Mn1 O1 76.2(5) . 3_766
O24 Mn1 O1 91.5(5) 3_766 3_766
O1 Mn1 O1 79.9(6) . 3_766
Ge1 O1 Sn1 124.4(8) . .
Ge1 O1 Mn1 115.4(6) . .
Sn1 O1 Mn1 99.0(6) . .
Ge1 O1 Mn1 115.1(7) . 3_766
Sn1 O1 Mn1 98.8(5) . 3_766
Mn1 O1 Mn1 100.1(6) . 3_766
W6 O2 Mn1 134.0(9) . .
W7 O3 W8 148.2(8) . .
W7 O4 Mn1 138.7(7) . 3_766
W9 O6 W4 151.9(9) . .
Ge1 O7 W6 122.4(7) . .
Ge1 O7 W2 124.6(7) . .
W6 O7 W2 94.6(4) . .
Ge1 O7 W3 123.1(6) . .
W6 O7 W3 92.2(4) . .
W2 O7 W3 91.0(4) . .
W6 O9 W1 149.5(9) . .
W9 O10 W3 149.1(9) . .
W2 O11 W5 156.1(9) . .
W9 O12 W8 120.7(7) . .
W5 O13 W4 120.4(8) . .
W5 O15 W7 119.8(8) . .
Ge1 O16 W5 125.3(7) . .
Ge1 O16 W7 121.4(7) . .
W5 O16 W7 94.7(5) . .
Ge1 O16 W4 122.7(7) . .
W5 O16 W4 91.8(5) . .
W7 O16 W4 92.3(5) . .
W4 O17 W3 152.2(9) . .
W3 O18 W2 122.1(7) . .
W1 O19 Sn1 143.0(8) . .
Ge1 O22 W1 122.0(7) . .
Ge1 O22 W8 119.9(7) . .
W1 O22 W8 94.4(5) . .
Ge1 O22 W9 126.2(7) . .
W1 O22 W9 93.4(5) . .
W8 O22 W9 92.9(5) . .
W4 O23 W7 123.2(7) . .
W5 O24 Sn1 126.8(7) . 3_766
W5 O24 Mn1 128.9(8) . 3_766
Sn1 O24 Mn1 100.8(6) 3_766 3_766
W8 O25 Sn1 141.5(8) . .
W2 O27 Sn1 124.3(8) . 3_766
W2 O27 Mn1 129.3(9) . .
Sn1 O27 Mn1 103.7(6) 3_766 .
W2 O28 W6 121.0(7) . .
W9 O29 W1 119.9(8) . .
W3 O32 W6 122.4(7) . .
W1 O34 W8 117.8(8) . .
C4 N1 H1C 120.0 . .
C4 N1 H1D 120.0 . .
H1C N1 H1D 120.0 . .
C4 N2 H2C 120.0 . .
C4 N2 H2D 120.0 . .
H2C N2 H2D 120.0 . .
C4 N3 H3A 120.0 . .
C4 N3 H3B 120.0 . .
H3A N3 H3B 120.0 . .
C5 N4 H4A 120.0 . .
C5 N4 H4B 120.0 . .
H4A N4 H4B 120.0 . .
C5 N5 H5A 120.0 . .
C5 N5 H5B 120.0 . .
H5A N5 H5B 120.0 . .
C5 N6 H6A 120.0 . .
C5 N6 H6B 120.0 . .
H6A N6 H6B 120.0 . .
C6 N7 H7A 120.0 . .
C6 N7 H7B 120.0 . .
H7A N7 H7B 120.0 . .
C6 N8 H8A 120.0 . .
C6 N8 H8B 120.0 . .
H8A N8 H8B 120.0 . .
C6 N9 H9A 120.0 . .
C6 N9 H9B 120.0 . .
H9A N9 H9B 120.0 . .
C7 N10 H10A 120.0 . .
C7 N10 H10B 120.0 . .
H10A N10 H10B 120.0 . .
C7 N11 H11A 120.0 . .
C7 N11 H11B 120.0 . .
H11A N11 H11B 120.0 . .
C7 N12 H12A 120.0 . .
C7 N12 H12B 120.0 . .
H12A N12 H12B 120.0 . .
C8 N13 H13A 120.0 . .
C8 N13 H13B 120.0 . .
H13A N13 H13B 120.0 . .
C8 N14 H14A 120.0 . .
C8 N14 H14B 120.0 . .
H14A N14 H14B 120.0 . .
C8 N15 H15A 120.0 . .
C8 N15 H15B 120.0 . .
H15A N15 H15B 120.0 . .
C2 C1 Sn1 115.1(16) . .
C2 C1 H1A 108.5 . .
Sn1 C1 H1A 108.5 . .
C2 C1 H1B 108.5 . .
Sn1 C1 H1B 108.5 . .
H1A C1 H1B 107.5 . .
C1 C2 C3 114(2) . .
C1 C2 H2A 108.6 . .
C3 C2 H2A 108.6 . .
C1 C2 H2B 108.6 . .
C3 C2 H2B 108.6 . .
H2A C2 H2B 107.6 . .
O35 C3 O36 127(3) . .
O35 C3 C2 122(3) . .
O36 C3 C2 111(3) . .
N2 C4 N1 123(3) . .
N2 C4 N3 121(3) . .
N1 C4 N3 116(3) . .
N6 C5 N4 129(3) . .
N6 C5 N5 117(2) . .
N4 C5 N5 115(3) . .
N7 C6 N9 123(3) . .
N7 C6 N8 121(3) . .
N9 C6 N8 116(3) . .
N10 C7 N12 119(2) . .
N10 C7 N11 121(3) . .
N12 C7 N11 121(2) . .
N13 C8 N14 123(3) . .
N13 C8 N15 120(3) . .
N14 C8 N15 117(3) . .

loop_
_geom_bond_atom_site_label_1
_geom_bond_atom_site_label_2
_geom_bond_distance
_geom_bond_site_symmetry_2
W1 O31 1.705(16) .
W1 O19 1.808(16) .
W1 O9 1.939(14) .
W1 O34 1.951(13) .
W1 O29 1.993(14) .
W1 O22 2.273(14) .
W2 O33 1.719(17) .
W2 O28 1.895(14) .
W2 O27 1.913(14) .
W2 O11 1.917(14) .
W2 O18 1.960(14) .
W2 O7 2.304(14) .
W3 O14 1.721(16) .
W3 O32 1.893(14) .
W3 O18 1.914(15) .
W3 O17 1.931(14) .
W3 O10 1.934(15) .
W3 O7 2.445(13) .
W4 O8 1.680(16) .
W4 O23 1.852(14) .
W4 O17 1.899(13) .
W4 O6 1.926(17) .
W4 O13 1.962(17) .
W4 O16 2.422(14) .
W5 O30 1.711(16) .
W5 O24 1.875(15) .
W5 O15 1.928(14) .
W5 O11 1.929(14) .
W5 O13 1.941(16) .
W5 O16 2.290(16) .
W6 O5 1.724(14) .
W6 O2 1.762(16) .
W6 O9 1.916(15) .
W6 O28 1.992(15) .
W6 O32 2.011(14) .
W6 O7 2.301(14) .
W7 O26 1.692(14) .
W7 O4 1.774(15) .
W7 O3 1.911(18) .
W7 O15 1.975(17) .
W7 O23 2.022(14) .
W7 O16 2.302(13) .
W8 O20 1.740(14) .
W8 O25 1.839(15) .
W8 O3 1.939(17) .
W8 O34 1.966(15) .
W8 O12 1.976(15) .
W8 O22 2.300(13) .
W9 O21 1.710(15) .
W9 O6 1.906(17) .
W9 O29 1.906(15) .
W9 O12 1.915(13) .
W9 O10 1.917(12) .
W9 O22 2.364(14) .
Sn1 O19 2.093(16) .
Sn1 O25 2.096(14) .
Sn1 C1 2.11(3) .
Sn1 O27 2.127(16) 3_766
Sn1 O24 2.141(15) 3_766
Sn1 O1 2.150(15) .
Ge1 O7 1.748(12) .
Ge1 O22 1.751(15) .
Ge1 O16 1.753(14) .
Ge1 O1 1.758(13) .
Mn1 O4 2.049(15) 3_766
Mn1 O2 2.111(17) .
Mn1 O27 2.172(15) .
Mn1 O24 2.225(15) 3_766
Mn1 O1 2.274(14) .
Mn1 O1 2.300(15) 3_766
O1 Mn1 2.300(15) 3_766
O4 Mn1 2.049(14) 3_766
O24 Sn1 2.141(15) 3_766
O24 Mn1 2.225(15) 3_766
O27 Sn1 2.127(16) 3_766
O35 C3 1.20(4) .
O36 C3 1.28(4) .
N1 C4 1.33(3) .
N1 H1C 0.8600 .
N1 H1D 0.8600 .
N2 C4 1.31(3) .
N2 H2C 0.8600 .
N2 H2D 0.8600 .
N3 C4 1.35(3) .
N3 H3A 0.8600 .
N3 H3B 0.8600 .
N4 C5 1.289(10) .
N4 H4A 0.8600 .
N4 H4B 0.8600 .
N5 C5 1.38(3) .
N5 H5A 0.8600 .
N5 H5B 0.8600 .
N6 C5 1.24(4) .
N6 H6A 0.8600 .
N6 H6B 0.8600 .
N7 C6 1.30(3) .
N7 H7A 0.8600 .
N7 H7B 0.8600 .
N8 C6 1.32(4) .
N8 H8A 0.8600 .
N8 H8B 0.8600 .
N9 C6 1.31(3) .
N9 H9A 0.8600 .
N9 H9B 0.8600 .
N10 C7 1.28(3) .
N10 H10A 0.8600 .
N10 H10B 0.8600 .
N11 C7 1.33(3) .
N11 H11A 0.8600 .
N11 H11B 0.8600 .
N12 C7 1.31(3) .
N12 H12A 0.8600 .
N12 H12B 0.8600 .
N13 C8 1.30(4) .
N13 H13A 0.8600 .
N13 H13B 0.8600 .
N14 C8 1.31(3) .
N14 H14A 0.8600 .
N14 H14B 0.8600 .
N15 C8 1.34(3) .
N15 H15A 0.8600 .
N15 H15B 0.8600 .
C1 C2 1.52(3) .
C1 H1A 0.9700 .
C1 H1B 0.9700 .
C2 C3 1.534(10) .
C2 H2A 0.9700 .
C2 H2B 0.9700 .

loop_
_geom_hbond_atom_site_label_D
_geom_hbond_atom_site_label_H
_geom_hbond_atom_site_label_A
_geom_hbond_distance_DH
_geom_hbond_distance_HA
_geom_hbond_distance_DA
_geom_hbond_angle_DHA
_geom_hbond_site_symmetry_A
N1 H1C O1W 0.86 2.07 2.88(4) 157.5 .
N1 H1D O29 0.86 2.22 3.05(3) 160.3 1_455
N2 H2C O20 0.86 2.58 3.07(3) 117.7 .
N2 H2C O1W 0.86 2.57 3.26(4) 137.5 .
N2 H2D O3 0.86 2.51 3.28(2) 149.7 .
N2 H2D O26 0.86 2.62 3.31(3) 137.6 .
N3 H3A O26 0.86 2.13 2.94(2) 156.9 .
N3 H3B O10 0.86 2.46 3.24(3) 151.1 1_455
N3 H3B O29 0.86 2.55 3.30(2) 145.6 1_455
N3 H3B O9 0.86 2.56 3.05(3) 116.5 1_455
N4 H4A O2W 0.86 2.35 3.05(5) 138.5 2_655
N4 H4A O31 0.86 2.38 2.96(2) 125.9 1_455
N4 H4B O9 0.86 2.45 3.19(3) 143.9 1_455
N4 H4B O5 0.86 2.47 3.22(3) 145.7 1_455
N5 H5B O5 0.86 2.06 2.89(3) 162.2 1_455
N5 H5A O25 0.86 2.47 3.23(3) 148.0 .
N6 H6A O2W 0.86 2.16 2.92(5) 147.0 2_655
N6 H6A O3W 0.86 2.52 2.96(5) 113.1 2_655
N6 H6B O35 0.86 2.47 2.91(4) 113.1 .
N7 H7A O34 0.86 2.22 3.07(3) 172.1 .
N7 H7B O30 0.86 2.36 3.17(2) 156.1 4_565
N8 H8A O15 0.86 2.02 2.88(3) 175.2 4_565
N8 H8B O32 0.86 2.53 3.35(3) 160.7 4_465
N9 H9A O20 0.86 2.10 2.92(3) 157.9 .
N9 H9B O18 0.86 2.22 3.00(3) 151.4 4_465
N10 H10A O33 0.86 2.23 3.06(3) 163.2 4_465
N10 H10B O12 0.86 2.32 3.13(3) 156.6 .
N10 H10B O3W 0.86 2.67 3.17(5) 118.2 .
N11 H11A O21 0.86 1.98 2.83(2) 172.7 .
N11 H11B O19 0.86 2.41 3.03(2) 130.1 2_745
N11 H11B O2 0.86 2.64 3.31(3) 136.0 2_745
N12 H12A O28 0.86 1.96 2.82(2) 177.2 4_465
N12 H12B O2 0.86 2.19 2.97(2) 150.8 2_745
N13 H13A O14 0.86 2.29 3.09(3) 154.2 2_755
N13 H13B O8 0.86 2.23 3.03(3) 154.4 4_565
N14 H14A O36 0.86 2.34 3.03(3) 137.8 .
N14 H14A O14 0.86 2.64 3.35(3) 140.3 2_755
N14 H14B O31 0.86 2.26 3.05(3) 151.7 .
N15 H15A O13 0.86 2.01 2.80(3) 152.3 4_565
N15 H15B O31 0.86 2.31 3.08(3) 149.1 .

loop_
_geom_torsion_atom_site_label_1
_geom_torsion_atom_site_label_2
_geom_torsion_atom_site_label_3
_geom_torsion_atom_site_label_4
_geom_torsion
_geom_torsion_site_symmetry_1
_geom_torsion_site_symmetry_4
O7 Ge1 O1 Sn1 120.1(8) . .
O22 Ge1 O1 Sn1 1.6(10) . .
O16 Ge1 O1 Sn1 -119.7(9) . .
O7 Ge1 O1 Mn1 -2.3(11) . .
O22 Ge1 O1 Mn1 -120.8(8) . .
O16 Ge1 O1 Mn1 117.9(8) . .
O7 Ge1 O1 Mn1 -118.2(7) . 3_766
O22 Ge1 O1 Mn1 123.3(7) . 3_766
O16 Ge1 O1 Mn1 2.0(9) . 3_766
O19 Sn1 O1 Ge1 -44.8(8) . .
O25 Sn1 O1 Ge1 44.3(9) . .
C1 Sn1 O1 Ge1 37(20) . .
O27 Sn1 O1 Ge1 135.8(9) 3_766 .
O24 Sn1 O1 Ge1 -136.4(9) 3_766 .
O19 Sn1 O1 Mn1 84.6(6) . .
O25 Sn1 O1 Mn1 173.7(6) . .
C1 Sn1 O1 Mn1 167(20) . .
O27 Sn1 O1 Mn1 -94.7(6) 3_766 .
O24 Sn1 O1 Mn1 -7.0(5) 3_766 .
O19 Sn1 O1 Mn1 -173.6(6) . 3_766
O25 Sn1 O1 Mn1 -84.5(6) . 3_766
C1 Sn1 O1 Mn1 -91(20) . 3_766
O27 Sn1 O1 Mn1 7.1(5) 3_766 3_766
O24 Sn1 O1 Mn1 94.9(6) 3_766 3_766
O4 Mn1 O1 Ge1 -159(2) 3_766 .
O2 Mn1 O1 Ge1 50.0(9) . .
O27 Mn1 O1 Ge1 -48.4(9) . .
O24 Mn1 O1 Ge1 141.9(9) 3_766 .
O1 Mn1 O1 Ge1 -124.2(11) 3_766 .
O4 Mn1 O1 Sn1 66(3) 3_766 .
O2 Mn1 O1 Sn1 -85.1(6) . .
O27 Mn1 O1 Sn1 176.4(6) . .
O24 Mn1 O1 Sn1 6.8(5) 3_766 .
O1 Mn1 O1 Sn1 100.7(6) 3_766 .
O4 Mn1 O1 Mn1 -35(3) 3_766 3_766
O2 Mn1 O1 Mn1 174.2(6) . 3_766
O27 Mn1 O1 Mn1 75.7(6) . 3_766
O24 Mn1 O1 Mn1 -93.9(6) 3_766 3_766
O1 Mn1 O1 Mn1 0.0 3_766 3_766
O5 W6 O2 Mn1 -143.1(10) . .
O9 W6 O2 Mn1 114.7(11) . .
O28 W6 O2 Mn1 -42.2(11) . .
O32 W6 O2 Mn1 25(3) . .
O7 W6 O2 Mn1 29.1(10) . .
O4 Mn1 O2 W6 114.1(11) 3_766 .
O27 Mn1 O2 W6 19.5(11) . .
O24 Mn1 O2 W6 -149.4(11) 3_766 .
O1 Mn1 O2 W6 -72.0(11) . .
O1 Mn1 O2 W6 -40(4) 3_766 .
O26 W7 O3 W8 132.3(15) . .
O4 W7 O3 W8 27.1(15) . .
O15 W7 O3 W8 -74(2) . .
O23 W7 O3 W8 -131.9(15) . .
O16 W7 O3 W8 -59.4(15) . .
O20 W8 O3 W7 -128.4(15) . .
O25 W8 O3 W7 -24.5(15) . .
O34 W8 O3 W7 72(3) . .
O12 W8 O3 W7 133.8(15) . .
O22 W8 O3 W7 60.4(15) . .
O26 W7 O4 Mn1 142.7(12) . 3_766
O3 W7 O4 Mn1 -115.3(12) . 3_766
O15 W7 O4 Mn1 43.2(13) . 3_766
O23 W7 O4 Mn1 -25(3) . 3_766
O16 W7 O4 Mn1 -28.9(12) . 3_766
O21 W9 O6 W4 127.5(17) . .
O29 W9 O6 W4 -47(3) . .
O12 W9 O6 W4 -132.5(18) . .
O10 W9 O6 W4 26.6(18) . .
O22 W9 O6 W4 -59.4(17) . .
O8 W4 O6 W9 -127.4(17) . .
O23 W4 O6 W9 131.7(18) . .
O17 W4 O6 W9 -25.7(17) . .
O13 W4 O6 W9 43(3) . .
O16 W4 O6 W9 59.5(17) . .
O22 Ge1 O7 W6 61.8(9) . .
O16 Ge1 O7 W6 177.6(8) . .
O1 Ge1 O7 W6 -58.8(10) . .
O22 Ge1 O7 W2 -174.6(7) . .
O16 Ge1 O7 W2 -58.8(9) . .
O1 Ge1 O7 W2 64.8(10) . .
O22 Ge1 O7 W3 -56.1(10) . .
O16 Ge1 O7 W3 59.7(10) . .
O1 Ge1 O7 W3 -176.7(8) . .
O5 W6 O7 Ge1 -166(2) . .
O2 W6 O7 Ge1 47.7(9) . .
O9 W6 O7 Ge1 -44.7(9) . .
O28 W6 O7 Ge1 139.3(10) . .
O32 W6 O7 Ge1 -133.7(10) . .
O5 W6 O7 W2 58(3) . .
O2 W6 O7 W2 -88.9(6) . .
O9 W6 O7 W2 178.7(6) . .
O28 W6 O7 W2 2.7(5) . .
O32 W6 O7 W2 89.7(6) . .
O5 W6 O7 W3 -33(3) . .
O2 W6 O7 W3 179.9(6) . .
O9 W6 O7 W3 87.5(6) . .
O28 W6 O7 W3 -88.5(5) . .
O32 W6 O7 W3 -1.5(5) . .
O33 W2 O7 Ge1 175(3) . .
O28 W2 O7 Ge1 -137.9(9) . .
O27 W2 O7 Ge1 -46.2(9) . .
O11 W2 O7 Ge1 41.1(9) . .
O18 W2 O7 Ge1 130.1(9) . .
O33 W2 O7 W6 -50(3) . .
O28 W2 O7 W6 -2.8(5) . .
O27 W2 O7 W6 89.0(6) . .
O11 W2 O7 W6 176.2(6) . .
O18 W2 O7 W6 -94.8(5) . .
O33 W2 O7 W3 42(3) . .
O28 W2 O7 W3 89.5(5) . .
O27 W2 O7 W3 -178.7(5) . .
O11 W2 O7 W3 -91.5(5) . .
O18 W2 O7 W3 -2.5(5) . .
O14 W3 O7 Ge1 -168(4) . .
O32 W3 O7 Ge1 133.3(10) . .
O18 W3 O7 Ge1 -131.1(10) . .
O17 W3 O7 Ge1 -43.6(9) . .
O10 W3 O7 Ge1 44.2(9) . .
O14 W3 O7 W6 60(4) . .
O32 W3 O7 W6 1.6(6) . .
O18 W3 O7 W6 97.2(6) . .
O17 W3 O7 W6 -175.4(6) . .
O10 W3 O7 W6 -87.5(6) . .
O14 W3 O7 W2 -35(4) . .
O32 W3 O7 W2 -93.0(6) . .
O18 W3 O7 W2 2.6(5) . .
O17 W3 O7 W2 90.0(6) . .
O10 W3 O7 W2 177.9(6) . .
O5 W6 O9 W1 -131.4(17) . .
O2 W6 O9 W1 -27.9(18) . .
O28 W6 O9 W1 71(2) . .
O32 W6 O9 W1 134.4(17) . .
O7 W6 O9 W1 60.9(17) . .
O31 W1 O9 W6 125.5(17) . .
O19 W1 O9 W6 21.4(17) . .
O34 W1 O9 W6 -75(3) . .
O29 W1 O9 W6 -136.6(17) . .
O22 W1 O9 W6 -62.6(17) . .
O21 W9 O10 W3 -123.6(16) . .
O6 W9 O10 W3 -23.0(16) . .
O29 W9 O10 W3 136.2(16) . .
O12 W9 O10 W3 55(3) . .
O22 W9 O10 W3 63.0(16) . .
O14 W3 O10 W9 122.4(16) . .
O32 W3 O10 W9 -135.2(16) . .
O18 W3 O10 W9 -51(3) . .
O17 W3 O10 W9 21.6(16) . .
O7 W3 O10 W9 -63.2(16) . .
O33 W2 O11 W5 137(2) . .
O28 W2 O11 W5 -49(3) . .
O27 W2 O11 W5 35(2) . .
O18 W2 O11 W5 -127(2) . .
O7 W2 O11 W5 -52(2) . .
O30 W5 O11 W2 -138(2) . .
O24 W5 O11 W2 -37(2) . .
O15 W5 O11 W2 49(3) . .
O13 W5 O11 W2 127(2) . .
O16 W5 O11 W2 52(2) . .
O21 W9 O12 W8 -174.0(9) . .
O6 W9 O12 W8 85.2(9) . .
O29 W9 O12 W8 -73.2(10) . .
O10 W9 O12 W8 7(2) . .
O22 W9 O12 W8 -1.0(8) . .
O20 W8 O12 W9 172.4(10) . .
O25 W8 O12 W9 5(2) . .
O3 W8 O12 W9 -86.5(9) . .
O34 W8 O12 W9 75.6(9) . .
O22 W8 O12 W9 1.1(8) . .
O30 W5 O13 W4 169.9(8) . .
O24 W5 O13 W4 -13(2) . .
O15 W5 O13 W4 71.0(8) . .
O11 W5 O13 W4 -87.7(8) . .
O16 W5 O13 W4 -2.5(7) . .
O8 W4 O13 W5 -169.8(8) . .
O23 W4 O13 W5 -69.0(8) . .
O17 W4 O13 W5 88.4(8) . .
O6 W4 O13 W5 20(2) . .
O16 W4 O13 W5 2.4(6) . .
O30 W5 O15 W7 -174.4(8) . .
O24 W5 O15 W7 83.4(9) . .
O11 W5 O15 W7 -1(2) . .
O13 W5 O15 W7 -80.3(9) . .
O16 W5 O15 W7 -4.4(7) . .
O26 W7 O15 W5 173.4(9) . .
O4 W7 O15 W5 -82.5(9) . .
O3 W7 O15 W5 19(2) . .
O23 W7 O15 W5 78.0(9) . .
O16 W7 O15 W5 4.4(7) . .
O7 Ge1 O16 W5 59.2(10) . .
O22 Ge1 O16 W5 173.7(7) . .
O1 Ge1 O16 W5 -64.0(10) . .
O7 Ge1 O16 W7 -177.5(8) . .
O22 Ge1 O16 W7 -63.0(9) . .
O1 Ge1 O16 W7 59.3(10) . .
O7 Ge1 O16 W4 -60.9(9) . .
O22 Ge1 O16 W4 53.7(9) . .
O1 Ge1 O16 W4 175.9(7) . .
O30 W5 O16 Ge1 -170(2) . .
O24 W5 O16 Ge1 45.5(9) . .
O15 W5 O16 Ge1 137.6(10) . .
O11 W5 O16 Ge1 -41.2(9) . .
O13 W5 O16 Ge1 -131.5(9) . .
O30 W5 O16 W7 56(3) . .
O24 W5 O16 W7 -88.8(5) . .
O15 W5 O16 W7 3.3(5) . .
O11 W5 O16 W7 -175.5(6) . .
O13 W5 O16 W7 94.2(6) . .
O30 W5 O16 W4 -36(3) . .
O24 W5 O16 W4 178.7(5) . .
O15 W5 O16 W4 -89.2(6) . .
O11 W5 O16 W4 92.0(5) . .
O13 W5 O16 W4 1.7(5) . .
O26 W7 O16 Ge1 167(3) . .
O4 W7 O16 Ge1 -49.6(9) . .
O3 W7 O16 Ge1 45.5(9) . .
O15 W7 O16 Ge1 -140.0(10) . .
O23 W7 O16 Ge1 132.0(10) . .
O26 W7 O16 W5 -56(3) . .
O4 W7 O16 W5 87.2(6) . .
O3 W7 O16 W5 -177.7(6) . .
O15 W7 O16 W5 -3.2(5) . .
O23 W7 O16 W5 -91.2(6) . .
O26 W7 O16 W4 36(3) . .
O4 W7 O16 W4 179.2(7) . .
O3 W7 O16 W4 -85.7(6) . .
O15 W7 O16 W4 88.8(6) . .
O23 W7 O16 W4 0.9(6) . .
O8 W4 O16 Ge1 177(3) . .
O23 W4 O16 Ge1 -131.1(10) . .
O17 W4 O16 Ge1 45.7(9) . .
O6 W4 O16 Ge1 -40.4(9) . .
O13 W4 O16 Ge1 133.3(9) . .
O8 W4 O16 W5 42(3) . .
O23 W4 O16 W5 93.8(6) . .
O17 W4 O16 W5 -89.3(6) . .
O6 W4 O16 W5 -175.5(5) . .
O13 W4 O16 W5 -1.7(5) . .
O8 W4 O16 W7 -53(3) . .
O23 W4 O16 W7 -0.9(6) . .
O17 W4 O16 W7 175.9(7) . .
O6 W4 O16 W7 89.8(6) . .
O13 W4 O16 W7 -96.5(6) . .
O8 W4 O17 W3 122.7(18) . .
O23 W4 O17 W3 -58(3) . .
O6 W4 O17 W3 21.8(17) . .
O13 W4 O17 W3 -138.1(18) . .
O16 W4 O17 W3 -65.7(17) . .
O14 W3 O17 W4 -123.7(18) . .
O32 W3 O17 W4 58(3) . .
O18 W3 O17 W4 137.2(18) . .
O10 W3 O17 W4 -21.4(18) . .
O7 W3 O17 W4 64.8(17) . .
O14 W3 O18 W2 170.1(8) . .
O32 W3 O18 W2 67.5(8) . .
O17 W3 O18 W2 -89.3(8) . .
O10 W3 O18 W2 -16(2) . .
O7 W3 O18 W2 -3.6(7) . .
O33 W2 O18 W3 -167.9(8) . .
O28 W2 O18 W3 -69.2(8) . .
O27 W2 O18 W3 15(2) . .
O11 W2 O18 W3 89.6(9) . .
O7 W2 O18 W3 3.8(7) . .
O31 W1 O19 Sn1 134.2(15) . .
O9 W1 O19 Sn1 -123.9(15) . .
O34 W1 O19 Sn1 34.9(15) . .
O29 W1 O19 Sn1 -41(3) . .
O22 W1 O19 Sn1 -38.8(14) . .
O25 Sn1 O19 W1 -7.4(15) . .
C1 Sn1 O19 W1 -100.1(16) . .
O27 Sn1 O19 W1 80(3) 3_766 .
O24 Sn1 O19 W1 159.3(15) 3_766 .
O1 Sn1 O19 W1 77.5(15) . .
O7 Ge1 O22 W1 -64.7(9) . .
O16 Ge1 O22 W1 -179.3(7) . .
O1 Ge1 O22 W1 57.1(9) . .
O7 Ge1 O22 W8 177.7(7) . .
O16 Ge1 O22 W8 63.2(9) . .
O1 Ge1 O22 W8 -60.5(9) . .
O7 Ge1 O22 W9 58.2(9) . .
O16 Ge1 O22 W9 -56.4(9) . .
O1 Ge1 O22 W9 179.9(7) . .
O31 W1 O22 Ge1 178(3) . .
O19 W1 O22 Ge1 -43.4(8) . .
O9 W1 O22 Ge1 48.7(9) . .
O34 W1 O22 Ge1 -136.1(9) . .
O29 W1 O22 Ge1 135.6(9) . .
O31 W1 O22 W8 -52(3) . .
O19 W1 O22 W8 86.2(6) . .
O9 W1 O22 W8 178.3(6) . .
O34 W1 O22 W8 -6.5(5) . .
O29 W1 O22 W8 -94.8(6) . .
O31 W1 O22 W9 41(3) . .
O19 W1 O22 W9 179.4(6) . .
O9 W1 O22 W9 -88.5(6) . .
O34 W1 O22 W9 86.7(6) . .
O29 W1 O22 W9 -1.6(5) . .
O25 W8 O22 Ge1 45.6(9) . .
O3 W8 O22 Ge1 -46.5(8) . .
O34 W8 O22 Ge1 137.5(9) . .
O12 W8 O22 Ge1 -136.1(9) . .
O20 W8 O22 W1 48(3) . .
O25 W8 O22 W1 -85.5(6) . .
O3 W8 O22 W1 -177.5(6) . .
O34 W8 O22 W1 6.5(5) . .
O12 W8 O22 W1 92.9(6) . .
O20 W8 O22 W9 -46(3) . .
O25 W8 O22 W9 -179.1(6) . .
O3 W8 O22 W9 88.9(6) . .
O34 W8 O22 W9 -87.1(6) . .
O12 W8 O22 W9 -0.7(5) . .
O21 W9 O22 Ge1 177(3) . .
O6 W9 O22 Ge1 42.5(9) . .
O29 W9 O22 Ge1 -132.8(9) . .
O12 W9 O22 Ge1 131.8(9) . .
O10 W9 O22 Ge1 -45.3(9) . .
O21 W9 O22 W1 -48(3) . .
O6 W9 O22 W1 176.9(6) . .
O29 W9 O22 W1 1.7(5) . .
O12 W9 O22 W1 -93.8(6) . .
O10 W9 O22 W1 89.2(6) . .
O21 W9 O22 W8 46(3) . .
O6 W9 O22 W8 -88.5(6) . .
O29 W9 O22 W8 96.2(6) . .
O12 W9 O22 W8 0.8(6) . .
O10 W9 O22 W8 -176.3(6) . .
O8 W4 O23 W7 172.4(10) . .
O17 W4 O23 W7 -7(2) . .
O6 W4 O23 W7 -85.8(10) . .
O13 W4 O23 W7 72.6(10) . .
O16 W4 O23 W7 1.3(8) . .
O26 W7 O23 W4 -173.4(11) . .
O4 W7 O23 W4 -6(3) . .
O3 W7 O23 W4 86.6(10) . .
O15 W7 O23 W4 -74.8(10) . .
O16 W7 O23 W4 -1.3(9) . .
O30 W5 O24 Sn1 64.9(10) . 3_766
O15 W5 O24 Sn1 164.5(10) . 3_766
O11 W5 O24 Sn1 -37.1(10) . 3_766
O13 W5 O24 Sn1 -112(2) . 3_766
O16 W5 O24 Sn1 -122.4(9) . 3_766
O30 W5 O24 Mn1 -140.2(9) . 3_766
O15 W5 O24 Mn1 -40.6(10) . 3_766
O11 W5 O24 Mn1 117.8(10) . 3_766
O13 W5 O24 Mn1 43(2) . 3_766
O16 W5 O24 Mn1 32.5(9) . 3_766
O20 W8 O25 Sn1 -135.7(13) . .
O3 W8 O25 Sn1 122.5(13) . .
O34 W8 O25 Sn1 -37.6(13) . .
O12 W8 O25 Sn1 31(3) . .
O22 W8 O25 Sn1 35.3(13) . .
O19 Sn1 O25 W8 9.4(13) . .
C1 Sn1 O25 W8 105.1(15) . .
O27 Sn1 O25 W8 -154.9(13) 3_766 .
O24 Sn1 O25 W8 -77(3) 3_766 .
O1 Sn1 O25 W8 -74.6(13) . .
O33 W2 O27 Sn1 -62.9(10) . 3_766
O28 W2 O27 Sn1 -162.2(9) . 3_766
O11 W2 O27 Sn1 39.4(9) . 3_766
O18 W2 O27 Sn1 113.7(19) . 3_766
O7 W2 O27 Sn1 125.0(8) . 3_766
O33 W2 O27 Mn1 138.9(9) . .
O28 W2 O27 Mn1 39.6(9) . .
O11 W2 O27 Mn1 -118.7(9) . .
O18 W2 O27 Mn1 -45(2) . .
O7 W2 O27 Mn1 -33.2(9) . .
O4 Mn1 O27 W2 -116.5(9) 3_766 .
O2 Mn1 O27 W2 -16.1(10) . .
O24 Mn1 O27 W2 117(2) 3_766 .
O1 Mn1 O27 W2 75.1(9) . .
O1 Mn1 O27 W2 154.4(10) 3_766 .
O4 Mn1 O27 Sn1 81.9(6) 3_766 3_766
O2 Mn1 O27 Sn1 -177.7(6) . 3_766
O24 Mn1 O27 Sn1 -45(3) 3_766 3_766
O1 Mn1 O27 Sn1 -86.5(6) . 3_766
O1 Mn1 O27 Sn1 -7.2(5) 3_766 3_766
O33 W2 O28 W6 175.0(9) . .
O27 W2 O28 W6 -82.8(9) . .
O11 W2 O28 W6 1(2) . .
O18 W2 O28 W6 78.5(8) . .
O7 W2 O28 W6 3.8(7) . .
O5 W6 O28 W2 -172.1(9) . .
O2 W6 O28 W2 84.7(8) . .
O9 W6 O28 W2 -14(2) . .
O32 W6 O28 W2 -78.9(8) . .
O7 W6 O28 W2 -3.8(7) . .
O21 W9 O29 W1 170.3(8) . .
O6 W9 O29 W1 -15(2) . .
O12 W9 O29 W1 69.9(9) . .
O10 W9 O29 W1 -88.9(9) . .
O22 W9 O29 W1 -2.2(7) . .
O31 W1 O29 W9 -170.7(8) . .
O19 W1 O29 W9 5(2) . .
O9 W1 O29 W9 88.6(9) . .
O34 W1 O29 W9 -72.7(9) . .
O22 W1 O29 W9 2.3(7) . .
O14 W3 O32 W6 -173.3(9) . .
O18 W3 O32 W6 -73.4(9) . .
O17 W3 O32 W6 5(2) . .
O10 W3 O32 W6 84.3(9) . .
O7 W3 O32 W6 -2.2(8) . .
O5 W6 O32 W3 174.9(10) . .
O2 W6 O32 W3 7(3) . .
O9 W6 O32 W3 -83.9(10) . .
O28 W6 O32 W3 75.1(9) . .
O7 W6 O32 W3 2.3(8) . .
O31 W1 O34 W8 -178.8(8) . .
O19 W1 O34 W8 -75.0(9) . .
O9 W1 O34 W8 22(2) . .
O29 W1 O34 W8 83.3(8) . .
O22 W1 O34 W8 8.6(7) . .
O20 W8 O34 W1 179.5(8) . .
O25 W8 O34 W1 76.1(8) . .
O3 W8 O34 W1 -20(2) . .
O12 W8 O34 W1 -83.6(8) . .
O22 W8 O34 W1 -8.6(7) . .
O19 Sn1 C1 C2 33.0(19) . .
O25 Sn1 C1 C2 -55.9(18) . .
O27 Sn1 C1 C2 -147.0(17) 3_766 .
O24 Sn1 C1 C2 124.7(18) 3_766 .
O1 Sn1 C1 C2 -49(21) . .
Sn1 C1 C2 C3 129(2) . .
C1 C2 C3 O35 -14(5) . .
C1 C2 C3 O36 160(3) . .
